data_1507241
loop_
_publ_author_name
'Stibrany, Robert T.'
'Schulz, Donald N.'
'Kacker, Smita'
'Patil, Abhimanyu O.'
'Baugh, Lisa S.'
'Rucker, Steven P.'
'Zushma, Stephen'
'Berluche, Enock'
'Sissano, Joseph A.'

_publ_section_title
;
 Polymerization and Copolymerization of Olefins and Acrylates by
 Bis(benzimidazole) Copper Catalysts
;
_journal_issue 23
_journal_name_full Macromolecules
_journal_page_first 8584
_journal_paper_doi 10.1021/ma034548c
_journal_volume 36
_journal_year 2003
_chemical_formula_moiety 'C19 H20 Cl2 Cu N4 O'
_chemical_formula_sum 'C19 H20 Cl2 Cu N4 O'
_chemical_formula_weight 454.84
_chemical_melting_point '262-263 ^o^C'
_chemical_name_common 5
_chemical_name_systematic
; 
[1,1'-bis(1-methylbenzimidazol-2-yl)
-1''-(methoxy)ethane]copper(II) dichloride 
;
_space_group_IT_number 61
_symmetry_cell_setting orthorhombic
_symmetry_space_group_name_Hall '-P 2ac 2ab'
_symmetry_space_group_name_H-M 'P b c a'
_atom_sites_solution_hydrogens geom
_atom_sites_solution_primary direct
_atom_sites_solution_secondary difmap
_audit_creation_method SHELXL-97
_cell_angle_alpha 90
_cell_angle_beta 90
_cell_angle_gamma 90
_cell_formula_units_Z 8
_cell_length_a 14.0360(10)
_cell_length_b 16.2580(10)
_cell_length_c 17.0120(10)
_cell_measurement_reflns_used 25
_cell_measurement_temperature 293(2)
_cell_measurement_theta_max 16.1
_cell_measurement_theta_min 13.0
_cell_volume 3882.1(4)
_computing_cell_refinement 'Enraf-Nonius SDP (1985)'
_computing_data_collection 'Enraf-Nonius SDP (1985)'
_computing_data_reduction 'CAD-4-PC (Enraf-Nonius, 1993)'
_computing_molecular_graphics 'ORTEPIII(Burnett & Johnson, 1996);ORTEP32(Farrugia, 1997)'
_computing_publication_material 'SHELXL-97-2 (Sheldrick, 1997)'
_computing_structure_refinement 'SHELXL-97 (Sheldrick, 1997)'
_computing_structure_solution 'SHELXS-97 (Sheldrick, 1990)'
_diffrn_ambient_temperature 293(2)
_diffrn_measured_fraction_theta_full 0.995
_diffrn_measured_fraction_theta_max 0.995
_diffrn_measurement_device_type 'Enraf-Nonius CAD-4'
_diffrn_measurement_method 'scintillation counter'
_diffrn_radiation_monochromator graphite
_diffrn_radiation_source 'fine-focus sealed tube'
_diffrn_radiation_type MoK\a
_diffrn_radiation_wavelength 0.71073
_diffrn_reflns_av_R_equivalents 0.1013
_diffrn_reflns_av_sigmaI/netI 0.0461
_diffrn_reflns_limit_h_max 16
_diffrn_reflns_limit_h_min 0
_diffrn_reflns_limit_k_max 19
_diffrn_reflns_limit_k_min 0
_diffrn_reflns_limit_l_max 20
_diffrn_reflns_limit_l_min 0
_diffrn_reflns_number 3397
_diffrn_reflns_theta_full 24.97
_diffrn_reflns_theta_max 24.97
_diffrn_reflns_theta_min 2.26
_diffrn_standards_decay_% 2
_diffrn_standards_interval_count 300
_diffrn_standards_number 3
_exptl_absorpt_coefficient_mu 1.417
_exptl_absorpt_correction_T_max 0.8155
_exptl_absorpt_correction_T_min 0.7183
_exptl_absorpt_correction_type psi-scan
_exptl_absorpt_process_details '(North et al., 1968)'
_exptl_crystal_colour orange
_exptl_crystal_density_diffrn 1.556
_exptl_crystal_density_method 'not measured'
_exptl_crystal_description block
_exptl_crystal_F_000 1864
_exptl_crystal_size_max 0.25
_exptl_crystal_size_mid 0.20
_exptl_crystal_size_min 0.15
_refine_diff_density_max 0.399
_refine_diff_density_min -0.285
_refine_diff_density_rms 0.071
_refine_ls_extinction_coef 0.00086(14)
_refine_ls_extinction_expression Fc^*^=kFc[1+0.001xFc^2^\l^3^/sin(2\q)]^-1/4^
_refine_ls_extinction_method SHELXL
_refine_ls_goodness_of_fit_ref 1.000
_refine_ls_hydrogen_treatment mixed
_refine_ls_matrix_type full
_refine_ls_number_parameters 266
_refine_ls_number_reflns 3396
_refine_ls_number_restraints 8
_refine_ls_restrained_S_all 1.000
_refine_ls_R_factor_all 0.0845
_refine_ls_R_factor_gt 0.0418
_refine_ls_shift/su_max 0.001
_refine_ls_shift/su_mean 0.000
_refine_ls_structure_factor_coef Fsqd
_refine_ls_weighting_details 'calc w=1/[\s^2^(Fo^2^)+(0.0583P)^2^+0.0000P] where P=(Fo^2^+2Fc^2^)/3'
_refine_ls_weighting_scheme calc
_refine_ls_wR_factor_gt 0.0966
_refine_ls_wR_factor_ref 0.1049
_reflns_number_gt 2344
_reflns_number_total 3396
_reflns_threshold_expression >2sigma(I)
_cod_data_source_file ma034548csi20030904_010626.cif
_cod_data_source_block 5
_cod_original_sg_symbol_H-M Pbca
_cod_database_code 1507241

loop_
_symmetry_equiv_pos_as_xyz
'x, y, z'
'-x+1/2, y+1/2, z'
'x, -y+1/2, z+1/2'
'x+1/2, y, -z+1/2'
'-x, -y, -z'
'x-1/2, -y-1/2, -z'
'-x, y-1/2, -z-1/2'
'-x-1/2, -y, z-1/2'

loop_
_atom_site_label
_atom_site_type_symbol
_atom_site_fract_x
_atom_site_fract_y
_atom_site_fract_z
_atom_site_U_iso_or_equiv
_atom_site_adp_type
_atom_site_occupancy
_atom_site_symmetry_multiplicity
_atom_site_calc_flag
_atom_site_refinement_flags
_atom_site_disorder_assembly
_atom_site_disorder_group
Cu Cu 0.10138(3) 0.39945(3) 0.34115(2) 0.03885(16) Uani 1 1 d . . .
Cl1 Cl 0.21497(8) 0.41225(6) 0.43229(5) 0.0570(3) Uani 1 1 d . . .
Cl2 Cl -0.02646(8) 0.35151(7) 0.40386(6) 0.0583(3) Uani 1 1 d . . .
N33 N 0.1149(2) 0.49710(17) 0.27543(15) 0.0365(7) Uani 1 1 d . A .
N31 N 0.1169(2) 0.58257(17) 0.17404(16) 0.0361(7) Uani 1 1 d . A .
N43 N 0.1057(2) 0.32830(16) 0.24888(15) 0.0365(7) Uani 1 1 d . A .
N41 N 0.1058(2) 0.27874(17) 0.12762(16) 0.0410(7) Uani 1 1 d . A .
C32 C 0.1108(3) 0.5033(2) 0.19731(19) 0.0375(9) Uani 1 1 d D . .
C33 C 0.1236(2) 0.5774(2) 0.30368(19) 0.0341(8) Uani 1 1 d . . .
C34 C 0.1277(3) 0.6067(2) 0.3813(2) 0.0433(9) Uani 1 1 d . A .
H34 H 0.1237 0.5716 0.4244 0.052 Uiso 1 1 calc R . .
C35 C 0.1379(3) 0.6896(2) 0.3898(2) 0.0493(10) Uani 1 1 d . . .
H35 H 0.1419 0.7114 0.4403 0.059 Uiso 1 1 calc R A .
C36 C 0.1427(3) 0.7430(2) 0.3256(2) 0.0490(10) Uani 1 1 d . A .
H36 H 0.1514 0.7989 0.3346 0.059 Uiso 1 1 calc R . .
C37 C 0.1349(3) 0.7154(2) 0.2499(2) 0.0424(9) Uani 1 1 d . . .
H37 H 0.1358 0.7511 0.2072 0.051 Uiso 1 1 calc R A .
C31 C 0.1254(2) 0.6303(2) 0.2407(2) 0.0358(8) Uani 1 1 d . A .
C38 C 0.1158(3) 0.6186(2) 0.0948(2) 0.0486(10) Uani 1 1 d . . .
H38B H 0.1783 0.6384 0.0819 0.073 Uiso 1 1 calc R A .
H38C H 0.0713 0.6634 0.0933 0.073 Uiso 1 1 calc R . .
H38A H 0.0971 0.5775 0.0574 0.073 Uiso 1 1 calc R . .
C42 C 0.1033(3) 0.3474(2) 0.17351(19) 0.0387(9) Uani 1 1 d D . .
C43 C 0.1136(2) 0.2432(2) 0.2530(2) 0.0347(8) Uani 1 1 d . . .
C44 C 0.1248(3) 0.1914(2) 0.3169(2) 0.0448(9) Uani 1 1 d . A .
H44 H 0.1264 0.2119 0.3680 0.054 Uiso 1 1 calc R . .
C45 C 0.1333(3) 0.1093(2) 0.3024(3) 0.0516(10) Uani 1 1 d . . .
H45 H 0.1420 0.0733 0.3442 0.062 Uiso 1 1 calc R A .
C46 C 0.1293(3) 0.0781(2) 0.2263(3) 0.0549(11) Uani 1 1 d . A .
H46 H 0.1333 0.0216 0.2189 0.066 Uiso 1 1 calc R . .
C47 C 0.1196(3) 0.1280(2) 0.1618(2) 0.0495(10) Uani 1 1 d . . .
H47 H 0.1177 0.1070 0.1109 0.059 Uiso 1 1 calc R A .
C41 C 0.1127(2) 0.2119(2) 0.1772(2) 0.0391(9) Uani 1 1 d . A .
C48 C 0.1031(3) 0.2701(3) 0.0413(2) 0.0604(12) Uani 1 1 d . . .
H48C H 0.0963 0.3235 0.0177 0.091 Uiso 1 1 calc R A .
H48B H 0.0501 0.2362 0.0266 0.091 Uiso 1 1 calc R . .
H48A H 0.1612 0.2452 0.0234 0.091 Uiso 1 1 calc R . .
C17A C 0.0841(5) 0.4334(4) 0.1398(4) 0.0352(16) Uani 0.747(11) 1 d PDU A 1
O1A O 0.1413(4) 0.4412(2) 0.07218(19) 0.0427(16) Uani 0.747(11) 1 d P A 1
C18A C 0.2402(3) 0.4328(3) 0.0889(2) 0.0604(12) Uani 0.747(11) 1 d P A 1
H18A H 0.2760 0.4386 0.0412 0.091 Uiso 0.747(11) 1 calc PR A 1
H18B H 0.2519 0.3796 0.1113 0.091 Uiso 0.747(11) 1 calc PR A 1
H18C H 0.2592 0.4746 0.1255 0.091 Uiso 0.747(11) 1 calc PR A 1
C19A C -0.0213(3) 0.4382(3) 0.1093(2) 0.0513(10) Uani 0.747(11) 1 d P A 1
H19A H -0.0332 0.4920 0.0882 0.077 Uiso 0.747(11) 1 calc PR A 1
H19B H -0.0643 0.4278 0.1521 0.077 Uiso 0.747(11) 1 calc PR A 1
H19C H -0.0308 0.3977 0.0690 0.077 Uiso 0.747(11) 1 calc PR A 1
C17B C 0.1338(14) 0.4336(9) 0.1361(10) 0.033(4) Uani 0.253(11) 1 d PDU A 2
O1B O 0.0645(12) 0.4500(6) 0.0750(5) 0.039(5) Uani 0.253(11) 1 d P A 2
C18B C -0.0213(3) 0.4382(3) 0.1093(2) 0.0513(10) Uani 0.253(11) 1 d P A 2
H18D H -0.0709 0.4487 0.0717 0.077 Uiso 0.253(11) 1 calc PR A 2
H18E H -0.0280 0.4751 0.1530 0.077 Uiso 0.253(11) 1 calc PR A 2
H18F H -0.0259 0.3825 0.1275 0.077 Uiso 0.253(11) 1 calc PR A 2
C19B C 0.2402(3) 0.4328(3) 0.0889(2) 0.0604(12) Uani 0.253(11) 1 d P A 2
H19D H 0.2424 0.3870 0.0533 0.091 Uiso 0.253(11) 1 calc PR A 2
H19E H 0.2906 0.4279 0.1267 0.091 Uiso 0.253(11) 1 calc PR A 2
H19F H 0.2476 0.4831 0.0599 0.091 Uiso 0.253(11) 1 calc PR A 2

loop_
_atom_site_aniso_label
_atom_site_aniso_U_11
_atom_site_aniso_U_22
_atom_site_aniso_U_33
_atom_site_aniso_U_23
_atom_site_aniso_U_13
_atom_site_aniso_U_12
Cu 0.0561(3) 0.0389(3) 0.0215(2) -0.00052(18) -0.0046(2) -0.0045(2)
Cl1 0.0663(7) 0.0626(7) 0.0420(5) -0.0039(5) -0.0225(5) -0.0006(5)
Cl2 0.0593(7) 0.0690(7) 0.0466(5) 0.0050(5) 0.0075(5) -0.0059(6)
N33 0.054(2) 0.0331(16) 0.0220(13) -0.0023(11) -0.0030(13) -0.0019(14)
N31 0.0450(19) 0.0364(16) 0.0270(14) 0.0016(12) 0.0000(13) 0.0052(14)
N43 0.0462(18) 0.0368(15) 0.0266(14) -0.0008(13) -0.0037(13) 0.0007(14)
N41 0.054(2) 0.0396(17) 0.0293(15) -0.0102(13) -0.0048(14) 0.0038(16)
C32 0.053(2) 0.0348(19) 0.0246(16) -0.0015(14) -0.0025(16) 0.0060(18)
C33 0.031(2) 0.0376(19) 0.0335(18) -0.0012(15) -0.0008(15) 0.0000(15)
C34 0.055(2) 0.045(2) 0.0295(19) -0.0067(16) -0.0015(17) -0.0018(19)
C35 0.052(2) 0.051(2) 0.045(2) -0.021(2) -0.0067(19) 0.005(2)
C36 0.044(2) 0.039(2) 0.064(3) -0.013(2) -0.006(2) 0.0044(19)
C37 0.041(2) 0.0376(19) 0.049(2) 0.0015(19) 0.0000(18) 0.0013(17)
C31 0.033(2) 0.0387(18) 0.0360(19) -0.0040(16) -0.0009(15) 0.0032(15)
C38 0.069(3) 0.047(2) 0.0299(18) 0.0123(16) -0.0006(18) 0.005(2)
C42 0.053(2) 0.0365(19) 0.0266(17) -0.0070(14) -0.0077(16) 0.0073(18)
C43 0.0330(19) 0.0329(17) 0.0382(19) -0.0026(16) -0.0016(16) 0.0006(16)
C44 0.042(2) 0.046(2) 0.047(2) 0.0061(18) 0.0028(18) -0.0057(18)
C45 0.046(2) 0.044(2) 0.065(3) 0.015(2) 0.008(2) -0.003(2)
C46 0.046(3) 0.038(2) 0.082(3) 0.002(2) 0.010(2) 0.0036(18)
C47 0.049(2) 0.042(2) 0.057(2) -0.013(2) 0.007(2) 0.0017(18)
C41 0.035(2) 0.037(2) 0.045(2) -0.0021(16) -0.0014(17) 0.0020(17)
C48 0.095(4) 0.057(3) 0.029(2) -0.0151(18) -0.007(2) 0.007(3)
C17A 0.038(4) 0.042(3) 0.026(3) -0.002(2) -0.003(3) 0.010(3)
O1A 0.054(4) 0.049(2) 0.024(2) 0.0041(15) 0.0073(19) 0.000(2)
C18A 0.053(3) 0.065(3) 0.063(3) -0.001(2) 0.010(2) -0.006(2)
C19A 0.053(3) 0.046(2) 0.054(2) -0.002(2) -0.002(2) 0.005(2)
C17B 0.035(8) 0.045(7) 0.018(6) -0.014(5) -0.007(8) 0.017(8)
O1B 0.053(12) 0.049(6) 0.017(5) -0.001(4) -0.008(5) -0.014(6)
C18B 0.053(3) 0.046(2) 0.054(2) -0.002(2) -0.002(2) 0.005(2)
C19B 0.053(3) 0.065(3) 0.063(3) -0.001(2) 0.010(2) -0.006(2)

loop_
_atom_type_symbol
_atom_type_description
_atom_type_scat_dispersion_real
_atom_type_scat_dispersion_imag
_atom_type_scat_source
C C 0.0033 0.0016 'International Tables Vol C Tables 4.2.6.8 and 6.1.1.4'
H H 0.0000 0.0000 'International Tables Vol C Tables 4.2.6.8 and 6.1.1.4'
N N 0.0061 0.0033 'International Tables Vol C Tables 4.2.6.8 and 6.1.1.4'
O O 0.0106 0.0060 'International Tables Vol C Tables 4.2.6.8 and 6.1.1.4'
Cl Cl 0.1484 0.1585 'International Tables Vol C Tables 4.2.6.8 and 6.1.1.4'
Cu Cu 0.3201 1.2651 'International Tables Vol C Tables 4.2.6.8 and 6.1.1.4'

loop_
_geom_angle_atom_site_label_1
_geom_angle_atom_site_label_2
_geom_angle_atom_site_label_3
_geom_angle
N43 Cu N33 91.06(11)
N43 Cu Cl2 101.69(9)
N33 Cu Cl2 129.58(9)
N43 Cu Cl1 126.28(9)
N33 Cu Cl1 104.64(9)
Cl2 Cu Cl1 105.96(4)
C32 N33 C33 106.0(3)
C32 N33 Cu 128.9(2)
C33 N33 Cu 124.9(2)
C32 N31 C31 107.5(3)
C32 N31 C38 130.4(3)
C31 N31 C38 122.1(3)
C42 N43 C43 106.6(3)
C42 N43 Cu 129.9(2)
C43 N43 Cu 123.5(2)
C42 N41 C41 107.3(3)
C42 N41 C48 130.3(3)
C41 N41 C48 122.4(3)
N33 C32 N31 111.2(3)
N33 C32 C17A 125.8(4)
N31 C32 C17A 122.1(3)
N33 C32 C17B 126.6(7)
N31 C32 C17B 118.7(7)
C17A C32 C17B 25.9(6)
C31 C33 N33 108.6(3)
C31 C33 C34 121.4(3)
N33 C33 C34 130.0(3)
C35 C34 C33 116.0(3)
C35 C34 H34 122.0
C33 C34 H34 122.0
C34 C35 C36 122.5(3)
C34 C35 H35 118.7
C36 C35 H35 118.7
C37 C36 C35 121.9(4)
C37 C36 H36 119.1
C35 C36 H36 119.1
C36 C37 C31 116.0(3)
C36 C37 H37 122.0
C31 C37 H37 122.0
C33 C31 N31 106.7(3)
C33 C31 C37 122.2(3)
N31 C31 C37 131.1(3)
N31 C38 H38B 109.5
N31 C38 H38C 109.5
H38B C38 H38C 109.5
N31 C38 H38A 109.5
H38B C38 H38A 109.5
H38C C38 H38A 109.5
N43 C42 N41 111.3(3)
N43 C42 C17A 125.5(4)
N41 C42 C17A 122.4(3)
N43 C42 C17B 125.9(6)
N41 C42 C17B 118.9(6)
C17A C42 C17B 25.7(6)
C44 C43 C41 120.6(3)
C44 C43 N43 130.8(3)
C41 C43 N43 108.5(3)
C45 C44 C43 117.5(4)
C45 C44 H44 121.2
C43 C44 H44 121.2
C44 C45 C46 121.5(4)
C44 C45 H45 119.3
C46 C45 H45 119.3
C47 C46 C45 122.2(4)
C47 C46 H46 118.9
C45 C46 H46 118.9
C46 C47 C41 115.8(4)
C46 C47 H47 122.1
C41 C47 H47 122.1
N41 C41 C43 106.3(3)
N41 C41 C47 131.4(3)
C43 C41 C47 122.3(4)
N41 C48 H48C 109.5
N41 C48 H48B 109.5
H48C C48 H48B 109.5
N41 C48 H48A 109.5
H48C C48 H48A 109.5
H48B C48 H48A 109.5
O1A C17A C42 106.7(5)
O1A C17A C32 108.2(5)
C42 C17A C32 113.0(4)
O1A C17A C19A 105.2(5)
C42 C17A C19A 109.5(4)
C32 C17A C19A 113.6(4)
C17A O1A C18A 112.6(4)
O1A C18A H18A 109.5
O1A C18A H18B 109.5
H18A C18A H18B 109.5
O1A C18A H18C 109.5
H18A C18A H18C 109.5
H18B C18A H18C 109.5
C17A C19A H19A 109.5
C17A C19A H19B 109.5
H19A C19A H19B 109.5
C17A C19A H19C 109.5
H19A C19A H19C 109.5
H19B C19A H19C 109.5
O1B C17B C32 101.8(12)
O1B C17B C42 105.6(13)
C32 C17B C42 108.3(10)

loop_
_geom_bond_atom_site_label_1
_geom_bond_atom_site_label_2
_geom_bond_distance
Cu N43 1.951(3)
Cu N33 1.951(3)
Cu Cl2 2.2283(12)
Cu Cl1 2.2336(10)
N33 C32 1.334(4)
N33 C33 1.397(4)
N31 C32 1.350(4)
N31 C31 1.379(4)
N31 C38 1.470(4)
N43 C42 1.320(4)
N43 C43 1.390(4)
N41 C42 1.362(4)
N41 C41 1.379(4)
N41 C48 1.476(4)
C32 C17A 1.546(7)
C32 C17B 1.573(15)
C33 C31 1.374(5)
C33 C34 1.405(5)
C34 C35 1.363(5)
C34 H34 0.9300
C35 C36 1.397(5)
C35 H35 0.9300
C36 C37 1.368(5)
C36 H36 0.9300
C37 C31 1.399(5)
C37 H37 0.9300
C38 H38B 0.9600
C38 H38C 0.9600
C38 H38A 0.9600
C42 C17A 1.536(7)
C42 C17B 1.597(17)
C43 C44 1.384(5)
C43 C41 1.386(5)
C44 C45 1.363(5)
C44 H44 0.9300
C45 C46 1.392(6)
C45 H45 0.9300
C46 C47 1.370(6)
C46 H46 0.9300
C47 C41 1.393(5)
C47 H47 0.9300
C48 H48C 0.9600
C48 H48B 0.9600
C48 H48A 0.9600
C17A O1A 1.408(9)
C17A C19A 1.569(7)
O1A C18A 1.423(8)
C18A H18A 0.9600
C18A H18B 0.9600
C18A H18C 0.9600
C19A H19A 0.9600
C19A H19B 0.9600
C19A H19C 0.9600
C17B O1B 1.45(3)

loop_
_geom_torsion_atom_site_label_1
_geom_torsion_atom_site_label_2
_geom_torsion_atom_site_label_3
_geom_torsion_atom_site_label_4
_geom_torsion
N43 Cu N33 C32 9.6(3)
Cl2 Cu N33 C32 -96.5(3)
Cl1 Cu N33 C32 137.7(3)
N43 Cu N33 C33 -175.9(3)
Cl2 Cu N33 C33 78.0(3)
Cl1 Cu N33 C33 -47.8(3)
N33 Cu N43 C42 -9.0(3)
Cl2 Cu N43 C42 121.9(3)
Cl1 Cu N43 C42 -118.1(3)
N33 Cu N43 C43 170.1(3)
Cl2 Cu N43 C43 -59.0(3)
Cl1 Cu N43 C43 61.0(3)
C33 N33 C32 N31 0.4(4)
Cu N33 C32 N31 175.7(2)
C33 N33 C32 C17A -169.0(4)
Cu N33 C32 C17A 6.3(6)
C33 N33 C32 C17B 158.8(10)
Cu N33 C32 C17B -25.9(10)
C31 N31 C32 N33 -0.1(4)
C38 N31 C32 N33 179.8(3)
C31 N31 C32 C17A 169.8(4)
C38 N31 C32 C17A -10.3(6)
C31 N31 C32 C17B -160.3(9)
C38 N31 C32 C17B 19.6(10)
C32 N33 C33 C31 -0.6(4)
Cu N33 C33 C31 -176.1(2)
C32 N33 C33 C34 177.7(4)
Cu N33 C33 C34 2.2(5)
C31 C33 C34 C35 -2.9(5)
N33 C33 C34 C35 179.0(4)
C33 C34 C35 C36 0.9(6)
C34 C35 C36 C37 1.7(6)
C35 C36 C37 C31 -2.3(6)
N33 C33 C31 N31 0.6(4)
C34 C33 C31 N31 -177.9(3)
N33 C33 C31 C37 -179.2(3)
C34 C33 C31 C37 2.4(5)
C32 N31 C31 C33 -0.3(4)
C38 N31 C31 C33 179.8(3)
C32 N31 C31 C37 179.4(4)
C38 N31 C31 C37 -0.5(6)
C36 C37 C31 C33 0.3(5)
C36 C37 C31 N31 -179.4(4)
C43 N43 C42 N41 2.2(4)
Cu N43 C42 N41 -178.6(2)
C43 N43 C42 C17A 173.0(4)
Cu N43 C42 C17A -7.8(6)
C43 N43 C42 C17B -155.2(9)
Cu N43 C42 C17B 24.0(10)
C41 N41 C42 N43 -1.6(4)
C48 N41 C42 N43 179.0(4)
C41 N41 C42 C17A -172.7(4)
C48 N41 C42 C17A 7.9(7)
C41 N41 C42 C17B 157.6(9)
C48 N41 C42 C17B -21.8(10)
C42 N43 C43 C44 175.5(4)
Cu N43 C43 C44 -3.7(5)
C42 N43 C43 C41 -1.9(4)
Cu N43 C43 C41 178.8(2)
C41 C43 C44 C45 -1.0(5)
N43 C43 C44 C45 -178.1(4)
C43 C44 C45 C46 -1.1(6)
C44 C45 C46 C47 2.1(7)
C45 C46 C47 C41 -0.8(6)
C42 N41 C41 C43 0.4(4)
C48 N41 C41 C43 179.8(3)
C42 N41 C41 C47 -178.5(4)
C48 N41 C41 C47 0.9(6)
C44 C43 C41 N41 -176.8(3)
N43 C43 C41 N41 1.0(4)
C44 C43 C41 C47 2.2(5)
N43 C43 C41 C47 180.0(3)
C46 C47 C41 N41 177.5(4)
C46 C47 C41 C43 -1.3(6)
N43 C42 C17A O1A 144.3(4)
N41 C42 C17A O1A -45.9(7)
C17B C42 C17A O1A 44.2(16)
N43 C42 C17A C32 25.5(7)
N41 C42 C17A C32 -164.7(4)
C17B C42 C17A C32 -74.7(16)
N43 C42 C17A C19A -102.2(5)
N41 C42 C17A C19A 67.5(6)
C17B C42 C17A C19A 157.6(19)
N33 C32 C17A O1A -142.7(4)
N31 C32 C17A O1A 49.0(7)
C17B C32 C17A O1A -41.4(17)
N33 C32 C17A C42 -24.8(7)
N31 C32 C17A C42 166.9(4)
C17B C32 C17A C42 76.5(16)
N33 C32 C17A C19A 100.8(5)
N31 C32 C17A C19A -67.5(6)
C17B C32 C17A C19A -158(2)
C42 C17A O1A C18A -59.9(5)
C32 C17A O1A C18A 62.0(5)
C19A C17A O1A C18A -176.2(4)
N33 C32 C17B O1B 144.0(8)
N31 C32 C17B O1B -59.0(14)
C17A C32 C17B O1B 45.9(15)
N33 C32 C17B C42 33.1(16)
N31 C32 C17B C42 -170.0(7)
C17A C32 C17B C42 -65.0(15)
N43 C42 C17B O1B -140.3(9)
N41 C42 C17B O1B 63.8(14)
C17A C42 C17B O1B -41.6(15)
N43 C42 C17B C32 -31.9(15)
N41 C42 C17B C32 172.2(7)
C17A C42 C17B C32 66.8(14)
